data_7051152
loop_
_publ_author_name
'Claramunt, Rosa M.'
'Lopez, Concepcion'
'Garcia, M. Angeles'
'Otero, M. Dolores'
'Torres, M. Rosario'
'Pinilla, Elena'
'Alarcon, Sergio H.'
'AlKorta, Ibon'
'Elguero, Jose'

_publ_section_title
;
The structure of halogeno-1,2,4-triazoles in the solid state and in
solution.
;
_journal_name_full 'New Journal of Chemistry'
_journal_paper_doi 10.1039/b103405g
_journal_year 2001
_chemical_formula_sum 'C2 H2 Br N3'
_chemical_formula_weight 147.98
_space_group_IT_number 61
_symmetry_cell_setting orthorhombic
_symmetry_space_group_name_Hall '-P 2ac 2ab'
_symmetry_space_group_name_H-M 'P b c a'
_cell_angle_alpha 90.00
_cell_angle_beta 90.00
_cell_angle_gamma 90.00
_cell_formula_units_Z 8
_cell_length_a 8.2101(8)
_cell_length_b 9.9396(10)
_cell_length_c 10.6382(10)
_cell_measurement_temperature 296(2)
_cell_volume 868.13(15)
_diffrn_ambient_temperature 296(2)
_exptl_crystal_density_diffrn 2.264
_cod_depositor_comments
;
The following automatic conversions were performed:

'_symmetry_cell_setting' tag value 'Orthorombic' was replaced with
'orthorhombic' value.

Automatic conversion script
Id: cif_fix_values 1646 2011-03-28 12:23:43Z adriana 
;
_cod_database_code 7051152

loop_
_symmetry_equiv_pos_as_xyz
'x, y, z'
'-x+1/2, -y, z+1/2'
'-x, y+1/2, -z+1/2'
'x+1/2, -y+1/2, -z'
'-x, -y, -z'
'x-1/2, y, -z-1/2'
'x, -y-1/2, z-1/2'
'-x-1/2, y-1/2, z'

loop_
_atom_site_label
_atom_site_type_symbol
_atom_site_fract_x
_atom_site_fract_y
_atom_site_fract_z
_atom_site_U_iso_or_equiv
_atom_site_adp_type
_atom_site_occupancy
_atom_site_symmetry_multiplicity
_atom_site_calc_flag
_atom_site_refinement_flags
_atom_site_disorder_assembly
_atom_site_disorder_group
Br1 Br 0.03181(6) 0.29103(5) 0.26263(4) 0.0497(3) Uani 1 1 d . . .
N1 N 0.2324(4) 0.5578(3) 0.4791(3) 0.0381(8) Uani 1 1 d . . .
H1 H 0.2623 0.6345 0.4898 0.047(13) Uiso 1 1 d R . .
N2 N 0.1458(3) 0.5273(3) 0.3745(3) 0.0376(8) Uani 1 1 d . . .
C3 C 0.1385(4) 0.3962(3) 0.3826(3) 0.0307(8) Uani 1 1 d . . .
N4 N 0.2130(4) 0.3406(3) 0.4826(3) 0.0373(8) Uani 1 1 d . . .
C5 C 0.2712(5) 0.4476(4) 0.5414(4) 0.0401(10) Uani 1 1 d . . .
H5 H 0.3299 0.4458 0.6146 0.049(11) Uiso 1 1 d R . .

loop_
_atom_site_aniso_label
_atom_site_aniso_U_11
_atom_site_aniso_U_22
_atom_site_aniso_U_33
_atom_site_aniso_U_23
_atom_site_aniso_U_13
_atom_site_aniso_U_12
Br1 0.0565(4) 0.0545(4) 0.0381(3) -0.00877(17) -0.00496(17) -0.0117(2)
N1 0.052(2) 0.0198(18) 0.043(2) -0.0017(14) -0.0005(15) -0.0037(13)
N2 0.0478(18) 0.0293(17) 0.0356(18) 0.0032(13) -0.0040(15) 0.0016(14)
C3 0.038(2) 0.030(2) 0.0239(18) -0.0020(14) 0.0063(16) -0.0002(15)
N4 0.059(2) 0.0211(18) 0.0318(18) -0.0008(14) -0.0047(14) -0.0014(13)
C5 0.056(2) 0.031(2) 0.033(2) 0.0003(18) -0.0073(18) 0.0038(18)

loop_
_geom_bond_atom_site_label_1
_geom_bond_atom_site_label_2
_geom_bond_distance
_geom_bond_site_symmetry_2
_geom_bond_publ_flag
Br1 C3 1.868(3) . ?
N1 C5 1.319(6) . ?
N1 N2 1.356(4) . ?
N1 H1 0.8093 . ?
N2 C3 1.308(4) . ?
C3 N4 1.346(4) . ?
N4 C5 1.323(5) . ?
C5 H5 0.9167 . ?

loop_
_cod_related_entry_id
_cod_related_entry_database
_cod_related_entry_code
1 ChemSpider 122593
